data_4513896
loop_
_publ_author_name
'Sumesh, Remani Vasudevan'
'Muthu, Muthumani'
'Almansour, Abdulrahman I.'
'Suresh Kumar, Raju'
'Arumugam, Natarajan'
'Athimoolam, S.'
'Jeya Yasmi Prabha, E. Arockia'
'Kumar, Raju Ranjith'

_publ_section_title
;
 Multicomponent Dipolar Cycloaddition Strategy: Combinatorial Synthesis of
 Novel Spiro-Tethered Pyrazolo[3,4-b]quinoline Hybrid Heterocycles.
;
_journal_issue 5
_journal_name_full 'ACS combinatorial science'
_journal_page_first 262
_journal_page_last 270
_journal_paper_doi 10.1021/acscombsci.6b00003
_journal_volume 18
_journal_year 2016
_chemical_formula_moiety 'C20 H18 N4 O'
_chemical_formula_sum 'C20 H18 N4 O'
_chemical_formula_weight 330.38
_chemical_melting_point 208
_chemical_name_common
;
4-(3,7,7-trimethyl-5-oxo-5,6,7,8-tetrahydro-1H-
pyrazolo[3,4-b]quinolin-1-yl)benzonitrile
;
_chemical_name_systematic
;
4-(3,7,7-trimethyl-5-oxo-5,6,7,8-tetrahydro-1H-
pyrazolo[3,4-b]quinolin-1-yl)benzonitrile
;
_space_group_crystal_system triclinic
_space_group_IT_number 2
_space_group_name_Hall '-P 1'
_space_group_name_H-M_alt 'P -1'
_symmetry_space_group_name_Hall '-P 1'
_symmetry_space_group_name_H-M 'P -1'
_atom_sites_solution_hydrogens geom
_audit_creation_method SHELXL-2014
_cell_angle_alpha 80.054(2)
_cell_angle_beta 72.419(2)
_cell_angle_gamma 72.098(2)
_cell_formula_units_Z 2
_cell_length_a 8.8290(9)
_cell_length_b 9.7497(10)
_cell_length_c 11.1413(12)
_cell_measurement_reflns_used 2432
_cell_measurement_temperature 293(2)
_cell_measurement_theta_max 24.82
_cell_measurement_theta_min 2.45
_cell_volume 866.60(16)
_computing_structure_refinement 'SHELXL-2014 (Sheldrick, 2014)'
_diffrn_ambient_temperature 293(2)
_diffrn_measured_fraction_theta_full 0.996
_diffrn_measured_fraction_theta_max 0.946
_diffrn_measurement_device_type 'Bruker SMART APEX CCD area-detector'
_diffrn_measurement_method \w
_diffrn_radiation_monochromator graphite
_diffrn_radiation_source 'fine-focus sealed tube'
_diffrn_radiation_type MoK\a
_diffrn_radiation_wavelength 0.71073
_diffrn_reflns_av_R_equivalents 0.0165
_diffrn_reflns_av_unetI/netI 0.0178
_diffrn_reflns_Laue_measured_fraction_full 0.996
_diffrn_reflns_Laue_measured_fraction_max 0.946
_diffrn_reflns_limit_h_max 11
_diffrn_reflns_limit_h_min -11
_diffrn_reflns_limit_k_max 12
_diffrn_reflns_limit_k_min -12
_diffrn_reflns_limit_l_max 14
_diffrn_reflns_limit_l_min -14
_diffrn_reflns_number 10186
_diffrn_reflns_point_group_measured_fraction_full 0.996
_diffrn_reflns_point_group_measured_fraction_max 0.946
_diffrn_reflns_theta_full 25.242
_diffrn_reflns_theta_max 28.258
_diffrn_reflns_theta_min 1.925
_exptl_absorpt_coefficient_mu 0.081
_exptl_absorpt_correction_type none
_exptl_crystal_colour colourless
_exptl_crystal_density_diffrn 1.266
_exptl_crystal_density_meas ?
_exptl_crystal_description block
_exptl_crystal_F_000 348
_exptl_crystal_size_max 0.220
_exptl_crystal_size_mid 0.190
_exptl_crystal_size_min 0.120
_refine_diff_density_max 0.255
_refine_diff_density_min -0.154
_refine_diff_density_rms 0.034
_refine_ls_extinction_method none
_refine_ls_goodness_of_fit_ref 1.041
_refine_ls_hydrogen_treatment constr
_refine_ls_matrix_type full
_refine_ls_number_parameters 229
_refine_ls_number_reflns 4051
_refine_ls_number_restraints 0
_refine_ls_restrained_S_all 1.041
_refine_ls_R_factor_all 0.0513
_refine_ls_R_factor_gt 0.0449
_refine_ls_shift/su_max 0.000
_refine_ls_shift/su_mean 0.000
_refine_ls_structure_factor_coef Fsqd
_refine_ls_weighting_details 'w=1/[\s^2^(Fo^2^)+(0.0766P)^2^+0.1004P] where P=(Fo^2^+2Fc^2^)/3'
_refine_ls_weighting_scheme calc
_refine_ls_wR_factor_gt 0.1286
_refine_ls_wR_factor_ref 0.1353
_reflns_Friedel_coverage 0.000
_reflns_number_gt 3429
_reflns_number_total 4051
_reflns_threshold_expression 'I > 2\s(I)'
_cod_data_source_file co6b00003_si_003.cif
_cod_data_source_block shelx
_cod_depositor_comments
;
The following automatic conversions were performed:

'_exptl_crystal_density_meas' value 'none' was changed to '?' - the
value is perceived as not measured.

Automatic conversion script
Id: cif_fix_values 4268 2015-11-12 08:31:59Z antanas 
;
_cod_original_cell_volume 866.61(16)
_cod_database_code 4513896
_shelx_space_group_comment
;
The symmetry employed for this shelxl refinement is uniquely defined
by the following loop, which should always be used as a source of
symmetry information in preference to the above space-group names.
They are only intended as comments.
;
_shelx_estimated_absorpt_t_min 0.982
_shelx_estimated_absorpt_t_max 0.990
_shelxl_version_number 2014-3

loop_
_space_group_symop_operation_xyz
'x, y, z'
'-x, -y, -z'

loop_
_atom_site_label
_atom_site_type_symbol
_atom_site_fract_x
_atom_site_fract_y
_atom_site_fract_z
_atom_site_U_iso_or_equiv
_atom_site_adp_type
_atom_site_occupancy
_atom_site_site_symmetry_order
_atom_site_calc_flag
_atom_site_refinement_flags_posn
_atom_site_refinement_flags_adp
C1 C 0.32854(14) 0.81250(11) 0.28284(10) 0.0423(3) Uani 1 1 d . .
C2 C 0.18474(16) 0.81744(14) 0.39775(11) 0.0518(3) Uani 1 1 d . .
H2A H 0.1377 0.9165 0.4200 0.062 Uiso 1 1 calc R U
H2B H 0.2247 0.7598 0.4677 0.062 Uiso 1 1 calc R U
C3 C 0.04903(15) 0.76243(12) 0.38087(11) 0.0492(3) Uani 1 1 d . .
C4 C 0.13006(17) 0.61162(13) 0.33308(12) 0.0547(3) Uani 1 1 d . .
H4A H 0.1737 0.5464 0.3984 0.066 Uiso 1 1 calc R U
H4B H 0.0462 0.5762 0.3187 0.066 Uiso 1 1 calc R U
C5 C 0.26651(16) 0.60799(12) 0.21389(12) 0.0492(3) Uani 1 1 d . .
C6 C 0.36950(14) 0.70880(11) 0.19503(10) 0.0426(3) Uani 1 1 d . .
C7 C 0.50247(14) 0.70437(12) 0.08944(11) 0.0444(3) Uani 1 1 d . .
H7 H 0.5315 0.6368 0.0311 0.053 Uiso 1 1 calc R U
C8 C 0.59069(14) 0.80458(12) 0.07403(10) 0.0430(3) Uani 1 1 d . .
C9 C 0.72577(14) 0.84423(13) -0.01871(11) 0.0470(3) Uani 1 1 d . .
C10 C 0.53940(13) 0.90211(12) 0.16692(11) 0.0420(2) Uani 1 1 d . .
C11 C 0.64280(14) 1.11224(12) 0.18198(11) 0.0448(3) Uani 1 1 d . .
C12 C 0.73854(17) 1.20232(14) 0.10985(12) 0.0545(3) Uani 1 1 d . .
H12 H 0.8003 1.1828 0.0278 0.065 Uiso 1 1 calc R U
C13 C 0.74176(18) 1.32032(15) 0.16009(13) 0.0575(3) Uani 1 1 d . .
H13 H 0.8042 1.3815 0.1112 0.069 Uiso 1 1 calc R U
C14 C 0.65248(16) 1.34854(14) 0.28312(13) 0.0528(3) Uani 1 1 d . .
C15 C 0.55718(17) 1.25870(15) 0.35500(13) 0.0588(3) Uani 1 1 d . .
H15 H 0.4969 1.2777 0.4375 0.071 Uiso 1 1 calc R U
C16 C 0.55138(16) 1.14090(15) 0.30461(12) 0.0550(3) Uani 1 1 d . .
H16 H 0.4865 1.0812 0.3527 0.066 Uiso 1 1 calc R U
C17 C 0.66365(19) 1.46882(15) 0.33607(14) 0.0615(3) Uani 1 1 d . .
C18 C -0.03673(19) 0.86401(17) 0.28641(15) 0.0709(4) Uani 1 1 d . .
H18A H -0.0885 0.9576 0.3179 0.106 Uiso 1 1 calc R U
H18B H -0.1189 0.8258 0.2748 0.106 Uiso 1 1 calc R U
H18C H 0.0431 0.8727 0.2070 0.106 Uiso 1 1 calc R U
C19 C -0.0775(2) 0.75113(16) 0.50806(14) 0.0702(4) Uani 1 1 d . .
H19A H -0.0234 0.6876 0.5677 0.105 Uiso 1 1 calc R U
H19B H -0.1609 0.7134 0.4979 0.105 Uiso 1 1 calc R U
H19C H -0.1277 0.8453 0.5385 0.105 Uiso 1 1 calc R U
C20 C 0.82265(17) 0.77850(15) -0.13953(13) 0.0606(3) Uani 1 1 d . .
H20A H 0.9088 0.8246 -0.1815 0.091 Uiso 1 1 calc R U
H20B H 0.7511 0.7915 -0.1929 0.091 Uiso 1 1 calc R U
H20C H 0.8705 0.6770 -0.1220 0.091 Uiso 1 1 calc R U
N1 N 0.41268(12) 0.90950(10) 0.27005(9) 0.0441(2) Uani 1 1 d . .
N2 N 0.64214(12) 0.99167(11) 0.12815(9) 0.0462(2) Uani 1 1 d . .
N3 N 0.75545(12) 0.95452(11) 0.01335(10) 0.0501(3) Uani 1 1 d . .
N4 N 0.6764(2) 1.56202(15) 0.37767(15) 0.0823(4) Uani 1 1 d . .
O1 O 0.29282(14) 0.52524(11) 0.13519(10) 0.0746(3) Uani 1 1 d . .

loop_
_atom_site_aniso_label
_atom_site_aniso_U_11
_atom_site_aniso_U_22
_atom_site_aniso_U_33
_atom_site_aniso_U_23
_atom_site_aniso_U_13
_atom_site_aniso_U_12
C1 0.0492(6) 0.0379(5) 0.0421(6) -0.0089(4) -0.0116(5) -0.0127(4)
C2 0.0645(7) 0.0495(6) 0.0437(6) -0.0136(5) -0.0027(5) -0.0249(6)
C3 0.0548(7) 0.0431(6) 0.0488(6) -0.0096(5) -0.0030(5) -0.0196(5)
C4 0.0672(8) 0.0432(6) 0.0568(7) -0.0106(5) -0.0072(6) -0.0252(5)
C5 0.0588(7) 0.0363(5) 0.0549(7) -0.0126(5) -0.0119(5) -0.0147(5)
C6 0.0481(6) 0.0360(5) 0.0461(6) -0.0108(4) -0.0124(5) -0.0112(4)
C7 0.0475(6) 0.0389(5) 0.0477(6) -0.0154(4) -0.0114(5) -0.0079(4)
C8 0.0419(5) 0.0427(6) 0.0446(6) -0.0129(4) -0.0105(4) -0.0080(4)
C9 0.0424(6) 0.0489(6) 0.0501(6) -0.0137(5) -0.0093(5) -0.0109(5)
C10 0.0431(6) 0.0415(5) 0.0451(6) -0.0106(4) -0.0132(5) -0.0116(4)
C11 0.0443(6) 0.0457(6) 0.0508(6) -0.0116(5) -0.0164(5) -0.0140(5)
C12 0.0629(7) 0.0587(7) 0.0501(7) -0.0085(5) -0.0149(6) -0.0265(6)
C13 0.0685(8) 0.0548(7) 0.0621(8) -0.0035(6) -0.0242(6) -0.0289(6)
C14 0.0566(7) 0.0483(6) 0.0647(8) -0.0134(5) -0.0264(6) -0.0155(5)
C15 0.0568(7) 0.0658(8) 0.0614(8) -0.0255(6) -0.0103(6) -0.0218(6)
C16 0.0555(7) 0.0591(7) 0.0572(7) -0.0198(6) -0.0067(6) -0.0254(6)
C17 0.0689(8) 0.0557(7) 0.0721(9) -0.0138(6) -0.0282(7) -0.0206(6)
C18 0.0595(8) 0.0682(9) 0.0771(10) -0.0041(7) -0.0158(7) -0.0097(7)
C19 0.0782(10) 0.0625(8) 0.0653(9) -0.0189(7) 0.0136(7) -0.0376(7)
C20 0.0541(7) 0.0629(8) 0.0604(8) -0.0255(6) 0.0023(6) -0.0161(6)
N1 0.0497(5) 0.0430(5) 0.0433(5) -0.0125(4) -0.0091(4) -0.0163(4)
N2 0.0463(5) 0.0502(5) 0.0462(5) -0.0148(4) -0.0077(4) -0.0179(4)
N3 0.0457(5) 0.0548(6) 0.0510(6) -0.0160(4) -0.0069(4) -0.0151(4)
N4 0.1038(11) 0.0703(8) 0.0936(10) -0.0260(7) -0.0327(9) -0.0365(8)
O1 0.0884(7) 0.0659(6) 0.0769(7) -0.0378(5) 0.0040(5) -0.0396(5)

loop_
_atom_type_symbol
_atom_type_description
_atom_type_scat_dispersion_real
_atom_type_scat_dispersion_imag
_atom_type_scat_source
C C 0.0033 0.0016 'International Tables Vol C Tables 4.2.6.8 and 6.1.1.4'
H H 0.0000 0.0000 'International Tables Vol C Tables 4.2.6.8 and 6.1.1.4'
N N 0.0061 0.0033 'International Tables Vol C Tables 4.2.6.8 and 6.1.1.4'
O O 0.0106 0.0060 'International Tables Vol C Tables 4.2.6.8 and 6.1.1.4'

loop_
_geom_angle_atom_site_label_1
_geom_angle_atom_site_label_2
_geom_angle_atom_site_label_3
_geom_angle
N1 C1 C6 123.38(10)
N1 C1 C2 116.25(9)
C6 C1 C2 120.37(10)
C1 C2 C3 114.10(10)
C1 C2 H2A 108.7
C3 C2 H2A 108.7
C1 C2 H2B 108.7
C3 C2 H2B 108.7
H2A C2 H2B 107.6
C18 C3 C2 110.75(11)
C18 C3 C19 109.46(12)
C2 C3 C19 109.53(11)
C18 C3 C4 110.21(11)
C2 C3 C4 107.53(11)
C19 C3 C4 109.32(10)
C5 C4 C3 113.87(10)
C5 C4 H4A 108.8
C3 C4 H4A 108.8
C5 C4 H4B 108.8
C3 C4 H4B 108.8
H4A C4 H4B 107.7
O1 C5 C6 120.95(11)
O1 C5 C4 121.44(11)
C6 C5 C4 117.60(10)
C7 C6 C1 120.16(10)
C7 C6 C5 119.76(10)
C1 C6 C5 120.05(10)
C6 C7 C8 117.36(10)
C6 C7 H7 121.3
C8 C7 H7 121.3
C7 C8 C10 117.68(10)
C7 C8 C9 136.85(10)
C10 C8 C9 105.42(10)
N3 C9 C8 110.76(10)
N3 C9 C20 121.47(11)
C8 C9 C20 127.74(11)
N1 C10 N2 126.83(10)
N1 C10 C8 126.78(10)
N2 C10 C8 106.35(10)
C16 C11 C12 120.09(11)
C16 C11 N2 121.22(11)
C12 C11 N2 118.68(11)
C13 C12 C11 119.88(12)
C13 C12 H12 120.1
C11 C12 H12 120.1
C12 C13 C14 120.35(12)
C12 C13 H13 119.8
C14 C13 H13 119.8
C15 C14 C13 119.74(12)
C15 C14 C17 120.73(13)
C13 C14 C17 119.51(13)
C16 C15 C14 120.29(13)
C16 C15 H15 119.9
C14 C15 H15 119.9
C15 C16 C11 119.63(12)
C15 C16 H16 120.2
C11 C16 H16 120.2
N4 C17 C14 178.33(16)
C3 C18 H18A 109.5
C3 C18 H18B 109.5
H18A C18 H18B 109.5
C3 C18 H18C 109.5
H18A C18 H18C 109.5
H18B C18 H18C 109.5
C3 C19 H19A 109.5
C3 C19 H19B 109.5
H19A C19 H19B 109.5
C3 C19 H19C 109.5
H19A C19 H19C 109.5
H19B C19 H19C 109.5
C9 C20 H20A 109.5
C9 C20 H20B 109.5
H20A C20 H20B 109.5
C9 C20 H20C 109.5
H20A C20 H20C 109.5
H20B C20 H20C 109.5
C10 N1 C1 114.64(9)
C10 N2 N3 110.33(9)
C10 N2 C11 130.80(10)
N3 N2 C11 118.78(10)
C9 N3 N2 107.12(10)

loop_
_geom_bond_atom_site_label_1
_geom_bond_atom_site_label_2
_geom_bond_distance
C1 N1 1.3372(14)
C1 C6 1.4189(14)
C1 C2 1.5016(16)
C2 C3 1.5247(17)
C2 H2A 0.9700
C2 H2B 0.9700
C3 C18 1.524(2)
C3 C19 1.5276(17)
C3 C4 1.5333(16)
C4 C5 1.4966(17)
C4 H4A 0.9700
C4 H4B 0.9700
C5 O1 1.2164(14)
C5 C6 1.4831(16)
C6 C7 1.3843(16)
C7 C8 1.3856(16)
C7 H7 0.9300
C8 C10 1.4044(15)
C8 C9 1.4285(17)
C9 N3 1.3096(15)
C9 C20 1.4899(17)
C10 N1 1.3340(14)
C10 N2 1.3754(14)
C11 C16 1.3868(17)
C11 C12 1.3907(17)
C11 N2 1.4112(14)
C12 C13 1.3747(17)
C12 H12 0.9300
C13 C14 1.3858(19)
C13 H13 0.9300
C14 C15 1.3857(19)
C14 C17 1.4416(17)
C15 C16 1.3831(17)
C15 H15 0.9300
C16 H16 0.9300
C17 N4 1.1371(18)
C18 H18A 0.9600
C18 H18B 0.9600
C18 H18C 0.9600
C19 H19A 0.9600
C19 H19B 0.9600
C19 H19C 0.9600
C20 H20A 0.9600
C20 H20B 0.9600
C20 H20C 0.9600
N2 N3 1.3900(14)

loop_
_geom_torsion_atom_site_label_1
_geom_torsion_atom_site_label_2
_geom_torsion_atom_site_label_3
_geom_torsion_atom_site_label_4
_geom_torsion
N1 C1 C2 C3 152.56(11)
C6 C1 C2 C3 -27.67(16)
C1 C2 C3 C18 -67.55(14)
C1 C2 C3 C19 171.62(11)
C1 C2 C3 C4 52.92(14)
C18 C3 C4 C5 64.45(15)
C2 C3 C4 C5 -56.36(14)
C19 C3 C4 C5 -175.20(12)
C3 C4 C5 O1 -146.49(13)
C3 C4 C5 C6 33.74(17)
N1 C1 C6 C7 -0.04(18)
C2 C1 C6 C7 -179.81(11)
N1 C1 C6 C5 -177.99(10)
C2 C1 C6 C5 2.25(17)
O1 C5 C6 C7 -3.10(19)
C4 C5 C6 C7 176.68(11)
O1 C5 C6 C1 174.85(12)
C4 C5 C6 C1 -5.37(17)
C1 C6 C7 C8 -0.35(17)
C5 C6 C7 C8 177.60(10)
C6 C7 C8 C10 0.45(16)
C6 C7 C8 C9 -176.37(13)
C7 C8 C9 N3 177.21(13)
C10 C8 C9 N3 0.13(13)
C7 C8 C9 C20 -0.9(2)
C10 C8 C9 C20 -177.99(12)
C7 C8 C10 N1 -0.20(18)
C9 C8 C10 N1 177.55(11)
C7 C8 C10 N2 -178.14(10)
C9 C8 C10 N2 -0.39(12)
C16 C11 C12 C13 -0.3(2)
N2 C11 C12 C13 -179.84(11)
C11 C12 C13 C14 1.2(2)
C12 C13 C14 C15 -1.2(2)
C12 C13 C14 C17 177.07(12)
C13 C14 C15 C16 0.2(2)
C17 C14 C15 C16 -177.96(12)
C14 C15 C16 C11 0.6(2)
C12 C11 C16 C15 -0.6(2)
N2 C11 C16 C15 178.92(11)
N2 C10 N1 C1 177.35(11)
C8 C10 N1 C1 -0.18(17)
C6 C1 N1 C10 0.30(16)
C2 C1 N1 C10 -179.93(10)
N1 C10 N2 N3 -177.41(11)
C8 C10 N2 N3 0.53(13)
N1 C10 N2 C11 -0.9(2)
C8 C10 N2 C11 177.09(11)
C16 C11 N2 C10 13.94(19)
C12 C11 N2 C10 -166.56(12)
C16 C11 N2 N3 -169.75(11)
C12 C11 N2 N3 9.76(16)
C8 C9 N3 N2 0.19(14)
C20 C9 N3 N2 178.44(11)
C10 N2 N3 C9 -0.45(13)
C11 N2 N3 C9 -177.48(10)
